data_4003837
loop_
_publ_author_name
'Schkeryantz, Luke A.'
'Zheng, Jingfeng'
'McCulloch, William D.'
'Qin, Lei'
'Zhang, Songwei'
'Moore, Curtis E.'
'Wu, Yiying'

_publ_section_title
;
 Designing Potassium Battery Salts through a Solvent-in-Anion Concept for
 Concentrated Electrolytes and Mimicking Solvation Structures
;
_journal_issue 24
_journal_name_full 'Chemistry of Materials'
_journal_page_first 10423
_journal_page_last 10434
_journal_paper_doi 10.1021/acs.chemmater.0c02983
_journal_volume 32
_journal_year 2020
_chemical_formula_moiety 'C7 H13 F3 K N O4 S'
_chemical_formula_sum 'C7 H13 F3 K N O4 S'
_chemical_formula_weight 303.34
_space_group_crystal_system triclinic
_space_group_IT_number 2
_space_group_name_Hall '-P 1'
_space_group_name_H-M_alt 'P -1'
_atom_sites_solution_hydrogens geom
_atom_sites_solution_primary dual
_audit_creation_date 2019-11-21
_audit_creation_method
;
Olex2 1.2
(compiled 2018.05.29 svn.r3508 for OlexSys, GUI svn.r5506)
;
_cell_angle_alpha 87.753(4)
_cell_angle_beta 73.755(3)
_cell_angle_gamma 81.989(3)
_cell_formula_units_Z 2
_cell_length_a 6.4411(6)
_cell_length_b 8.8961(10)
_cell_length_c 11.4897(12)
_cell_measurement_reflns_used 8333
_cell_measurement_temperature 100(2)
_cell_measurement_theta_max 25.74
_cell_measurement_theta_min 2.31
_cell_volume 625.91(11)
_computing_cell_refinement 'SAINT V8.38A (Bruker, 2017)'
_computing_data_reduction 'SAINT V8.38A (Bruker, 2017)'
_computing_molecular_graphics 'Olex2 (Dolomanov et al., 2009)'
_computing_publication_material 'Olex2 (Dolomanov et al., 2009)'
_computing_structure_refinement 'ShelXL (Sheldrick, 2015)'
_computing_structure_solution 'ShelXD (Sheldrick, 2008)'
_diffrn_ambient_temperature 100
_diffrn_measured_fraction_theta_full 1.000
_diffrn_measured_fraction_theta_max 0.999
_diffrn_measurement_device_type 'Bruker APEX-II CCD'
_diffrn_measurement_method '\f and \w scans'
_diffrn_radiation_type MoK\a
_diffrn_radiation_wavelength 0.71073
_diffrn_reflns_av_R_equivalents 0.0352
_diffrn_reflns_av_unetI/netI 0.0249
_diffrn_reflns_Laue_measured_fraction_full 1.000
_diffrn_reflns_Laue_measured_fraction_max 0.999
_diffrn_reflns_limit_h_max 8
_diffrn_reflns_limit_h_min -8
_diffrn_reflns_limit_k_max 11
_diffrn_reflns_limit_k_min -11
_diffrn_reflns_limit_l_max 14
_diffrn_reflns_limit_l_min -14
_diffrn_reflns_number 17555
_diffrn_reflns_point_group_measured_fraction_full 1.000
_diffrn_reflns_point_group_measured_fraction_max 0.999
_diffrn_reflns_theta_full 25.242
_diffrn_reflns_theta_max 26.385
_diffrn_reflns_theta_min 1.846
_diffrn_standards_number 0
_exptl_absorpt_coefficient_mu 0.631
_exptl_absorpt_correction_T_max 0.2602
_exptl_absorpt_correction_T_min 0.2174
_exptl_absorpt_correction_type multi-scan
_exptl_absorpt_process_details
'SADABS-2016/2 (Bruker,2016/2) was used for absorption correction. wR2(int) was 0.0658 before and 0.0456 after correction. The Ratio of minimum to maximum transmission is 0.8355. The \l/2 correction factor is Not present.'
_exptl_crystal_colour colourless
_exptl_crystal_colour_primary colourless
_exptl_crystal_density_diffrn 1.610
_exptl_crystal_description plate
_exptl_crystal_F_000 312
_exptl_crystal_size_max 0.322
_exptl_crystal_size_mid 0.215
_exptl_crystal_size_min 0.086
_refine_diff_density_max 0.301
_refine_diff_density_min -0.265
_refine_diff_density_rms 0.047
_refine_ls_extinction_method none
_refine_ls_goodness_of_fit_ref 1.074
_refine_ls_hydrogen_treatment constr
_refine_ls_matrix_type full
_refine_ls_number_parameters 156
_refine_ls_number_reflns 2561
_refine_ls_number_restraints 0
_refine_ls_restrained_S_all 1.074
_refine_ls_R_factor_all 0.0281
_refine_ls_R_factor_gt 0.0258
_refine_ls_shift/su_max 0.001
_refine_ls_shift/su_mean 0.000
_refine_ls_structure_factor_coef Fsqd
_refine_ls_weighting_details 'w=1/[\s^2^(Fo^2^)+(0.0386P)^2^] where P=(Fo^2^+2Fc^2^)/3'
_refine_ls_weighting_scheme calc
_refine_ls_wR_factor_gt 0.0608
_refine_ls_wR_factor_ref 0.0614
_reflns_Friedel_coverage 0.000
_reflns_number_gt 2400
_reflns_number_total 2561
_reflns_threshold_expression 'I > 2\s(I)'
_cod_data_source_file cm0c02983_si_005.cif
_cod_data_source_block wu_ls_kpmea
_cod_depositor_comments 'Adding full bibliography for 4003834--4003838.cif.'
_cod_database_code 4003837
_shelx_shelxl_version_number 2018/3
_shelx_space_group_comment
;
The symmetry employed for this shelxl refinement is uniquely defined
by the following loop, which should always be used as a source of
symmetry information in preference to the above space-group names.
They are only intended as comments.
;
_shelx_estimated_absorpt_t_max 0.948
_shelx_estimated_absorpt_t_min 0.823
_olex2_refinement_description
;
1. Twinned data refinement
 Scales: 0.5950(9)
 0.4050(9)
2. Fixed Uiso
 At 1.2 times of:
  All C(H,H) groups
 At 1.5 times of:
  All C(H,H,H) groups
3.a Secondary CH2 refined with riding coordinates:
 C1(H1A,H1B), C2(H2A,H2B), C3(H3A,H3B), C4(H4A,H4B), C5(H5A,H5B)
3.b Idealised Me refined as rotating group:
 C6(H6A,H6B,H6C)
;
_olex2_submission_special_instructions 'No special instructions were received'

loop_
_space_group_symop_operation_xyz
'x, y, z'
'-x, -y, -z'

loop_
_atom_site_label
_atom_site_type_symbol
_atom_site_fract_x
_atom_site_fract_y
_atom_site_fract_z
_atom_site_U_iso_or_equiv
_atom_site_adp_type
_atom_site_occupancy
_atom_site_site_symmetry_order
_atom_site_calc_flag
_atom_site_refinement_flags_posn
_atom_site_refinement_flags_adp
_atom_site_refinement_flags_occupancy
_atom_site_disorder_assembly
_atom_site_disorder_group
K1 K -0.26022(7) 0.62556(5) 0.62843(4) 0.02093(11) Uani 1 1 d . . . . .
S1 S 0.71030(8) 0.62419(6) 0.33811(4) 0.01927(12) Uani 1 1 d . . . . .
F1 F 0.9952(2) 0.58694(17) 0.12170(12) 0.0446(4) Uani 1 1 d . . . . .
F2 F 0.8024(2) 0.80725(16) 0.15030(12) 0.0398(3) Uani 1 1 d . . . . .
F3 F 1.0629(2) 0.75124(16) 0.23381(12) 0.0349(3) Uani 1 1 d . . . . .
O1 O -0.0432(2) 0.84481(15) 0.68159(12) 0.0219(3) Uani 1 1 d . . . . .
O2 O -0.3835(2) 0.72881(18) 0.85847(13) 0.0306(3) Uani 1 1 d . . . . .
O3 O 0.8599(2) 0.52541(15) 0.39128(12) 0.0231(3) Uani 1 1 d . . . . .
O4 O 0.5780(2) 0.54920(17) 0.28100(14) 0.0258(3) Uani 1 1 d . . . . .
N1 N 0.5996(3) 0.75658(18) 0.42131(15) 0.0204(4) Uani 1 1 d . . . . .
C1 C 0.4091(3) 0.8510(2) 0.39428(19) 0.0229(4) Uani 1 1 d . . . . .
H1A H 0.409123 0.831057 0.310126 0.027 Uiso 1 1 calc R . . . .
H1B H 0.423406 0.959676 0.400115 0.027 Uiso 1 1 calc R . . . .
C2 C 0.1938(3) 0.8186(2) 0.48059(18) 0.0217(4) Uani 1 1 d . . . . .
H2A H 0.072420 0.880956 0.456854 0.026 Uiso 1 1 calc R . . . .
H2B H 0.178204 0.710514 0.473272 0.026 Uiso 1 1 calc R . . . .
C3 C 0.1769(3) 0.8521(2) 0.61088(19) 0.0213(4) Uani 1 1 d . . . . .
H3A H 0.278220 0.776878 0.640964 0.026 Uiso 1 1 calc R . . . .
H3B H 0.216529 0.954449 0.617398 0.026 Uiso 1 1 calc R . . . .
C4 C -0.0635(3) 0.8500(3) 0.80764(19) 0.0262(5) Uani 1 1 d . . . . .
H4A H 0.000203 0.938382 0.825761 0.031 Uiso 1 1 calc R . . . .
H4B H 0.016806 0.756767 0.832347 0.031 Uiso 1 1 calc R . . . .
C5 C -0.3005(4) 0.8628(3) 0.87685(19) 0.0277(5) Uani 1 1 d . . . . .
H5A H -0.317295 0.876093 0.964299 0.033 Uiso 1 1 calc R . . . .
H5B H -0.382682 0.952218 0.848306 0.033 Uiso 1 1 calc R . . . .
C6 C -0.5806(4) 0.7090(3) 0.9483(2) 0.0384(6) Uani 1 1 d . . . . .
H6A H -0.686080 0.800927 0.953060 0.058 Uiso 1 1 calc GR . . . .
H6B H -0.550738 0.690251 1.027018 0.058 Uiso 1 1 calc GR . . . .
H6C H -0.640893 0.622327 0.926593 0.058 Uiso 1 1 calc GR . . . .
C7 C 0.9025(3) 0.6950(2) 0.20402(19) 0.0254(5) Uani 1 1 d . . . . .

loop_
_atom_site_aniso_label
_atom_site_aniso_U_11
_atom_site_aniso_U_22
_atom_site_aniso_U_33
_atom_site_aniso_U_23
_atom_site_aniso_U_13
_atom_site_aniso_U_12
K1 0.0170(2) 0.0236(2) 0.0215(2) -0.00259(19) -0.00368(19) -0.00322(15)
S1 0.0171(2) 0.0207(2) 0.0195(2) 0.0006(2) -0.0033(2) -0.00453(18)
F1 0.0442(8) 0.0498(10) 0.0299(7) -0.0136(6) 0.0117(6) -0.0147(7)
F2 0.0380(8) 0.0503(9) 0.0329(7) 0.0213(7) -0.0122(6) -0.0132(6)
F3 0.0254(7) 0.0507(9) 0.0318(7) 0.0042(6) -0.0064(5) -0.0198(6)
O1 0.0198(7) 0.0245(7) 0.0208(7) -0.0017(6) -0.0037(6) -0.0047(6)
O2 0.0265(8) 0.0377(9) 0.0237(8) -0.0061(7) 0.0024(6) -0.0095(6)
O3 0.0221(7) 0.0211(7) 0.0236(8) 0.0005(6) -0.0050(6) 0.0033(6)
O4 0.0231(7) 0.0285(8) 0.0277(8) -0.0012(7) -0.0067(6) -0.0101(6)
N1 0.0183(8) 0.0196(9) 0.0221(8) 0.0008(7) -0.0050(7) 0.0001(6)
C1 0.0204(10) 0.0212(10) 0.0265(11) 0.0033(8) -0.0070(8) -0.0007(8)
C2 0.0201(10) 0.0183(10) 0.0268(11) 0.0001(8) -0.0069(8) -0.0021(8)
C3 0.0134(9) 0.0235(10) 0.0273(11) -0.0003(8) -0.0057(8) -0.0027(8)
C4 0.0286(12) 0.0302(12) 0.0222(11) -0.0018(9) -0.0086(9) -0.0085(9)
C5 0.0335(12) 0.0289(12) 0.0188(10) -0.0030(9) -0.0059(9) -0.0002(9)
C6 0.0262(12) 0.0594(17) 0.0254(12) -0.0024(11) 0.0021(10) -0.0108(11)
C7 0.0245(11) 0.0313(12) 0.0204(10) -0.0002(9) -0.0041(8) -0.0080(9)

loop_
_atom_type_symbol
_atom_type_description
_atom_type_scat_dispersion_real
_atom_type_scat_dispersion_imag
_atom_type_scat_source
C C 0.0033 0.0016 'International Tables Vol C Tables 4.2.6.8 and 6.1.1.4'
H H 0.0000 0.0000 'International Tables Vol C Tables 4.2.6.8 and 6.1.1.4'
F F 0.0171 0.0103 'International Tables Vol C Tables 4.2.6.8 and 6.1.1.4'
K K 0.2009 0.2494 'International Tables Vol C Tables 4.2.6.8 and 6.1.1.4'
N N 0.0061 0.0033 'International Tables Vol C Tables 4.2.6.8 and 6.1.1.4'
O O 0.0106 0.0060 'International Tables Vol C Tables 4.2.6.8 and 6.1.1.4'
S S 0.1246 0.1234 'International Tables Vol C Tables 4.2.6.8 and 6.1.1.4'

loop_
_geom_angle_atom_site_label_1
_geom_angle_atom_site_label_2
_geom_angle_atom_site_label_3
_geom_angle
_geom_angle_site_symmetry_1
_geom_angle_site_symmetry_3
_geom_angle_publ_flag
S1 K1 K1 62.536(15) 1_455 2_566 ?
O1 K1 K1 99.27(3) . 2_566 ?
O1 K1 S1 115.37(3) . 1_455 ?
O1 K1 O3 117.17(4) . 1_455 ?
O1 K1 N1 102.30(4) . 1_455 ?
O2 K1 K1 142.55(4) . 2_566 ?
O2 K1 S1 153.90(4) . 1_455 ?
O2 K1 O1 62.68(4) . . ?
O2 K1 O3 178.67(5) . 1_455 ?
O2 K1 N1 128.02(5) . 1_455 ?
O3 K1 K1 39.88(3) 2_666 2_566 ?
O3 K1 K1 38.62(3) 1_455 2_566 ?
O3 K1 S1 102.04(3) 2_666 1_455 ?
O3 K1 S1 24.78(3) 1_455 1_455 ?
O3 K1 O1 77.52(4) 2_666 . ?
O3 K1 O2 102.67(5) 2_666 . ?
O3 K1 O3 78.51(5) 2_666 1_455 ?
O3 K1 O4 112.40(5) 2_666 2_566 ?
O3 K1 N1 50.65(4) 1_455 1_455 ?
O3 K1 N1 123.29(5) 2_666 1_455 ?
O4 K1 K1 109.48(4) 2_566 2_566 ?
O4 K1 S1 96.04(4) 2_566 1_455 ?
O4 K1 O1 144.85(5) 2_566 . ?
O4 K1 O2 82.17(5) 2_566 . ?
O4 K1 O3 97.97(5) 2_566 1_455 ?
O4 K1 N1 99.40(5) 2_566 1_455 ?
N1 K1 K1 86.25(4) 1_455 2_566 ?
N1 K1 S1 26.33(3) 1_455 1_455 ?
O3 S1 K1 52.60(6) . 1_655 ?
O3 S1 N1 110.22(8) . . ?
O3 S1 C7 100.85(9) . . ?
O4 S1 K1 131.97(7) . 1_655 ?
O4 S1 O3 116.28(9) . . ?
O4 S1 N1 118.05(9) . . ?
O4 S1 C7 100.57(9) . . ?
N1 S1 K1 59.04(6) . 1_655 ?
N1 S1 C7 108.54(10) . . ?
C7 S1 K1 126.65(7) . 1_655 ?
C3 O1 K1 118.63(11) . . ?
C4 O1 K1 111.51(11) . . ?
C4 O1 C3 111.48(14) . . ?
C5 O2 K1 115.46(11) . . ?
C5 O2 C6 112.40(17) . . ?
C6 O2 K1 126.50(14) . . ?
K1 O3 K1 101.49(5) 2_666 1_655 ?
S1 O3 K1 149.70(8) . 2_666 ?
S1 O3 K1 102.62(7) . 1_655 ?
S1 O4 K1 131.94(9) . 2_566 ?
S1 N1 K1 94.62(7) . 1_655 ?
C1 N1 K1 139.91(12) . 1_655 ?
C1 N1 S1 117.38(14) . . ?
N1 C1 C2 112.20(16) . . ?
C3 C2 C1 112.58(16) . . ?
O1 C3 C2 108.37(15) . . ?
O1 C4 C5 109.30(17) . . ?
O2 C5 C4 108.93(17) . . ?
F1 C7 S1 112.32(14) . . ?
F1 C7 F2 107.61(18) . . ?
F1 C7 F3 107.37(18) . . ?
F2 C7 S1 111.15(14) . . ?
F2 C7 F3 106.78(16) . . ?
F3 C7 S1 111.35(14) . . ?

loop_
_geom_bond_atom_site_label_1
_geom_bond_atom_site_label_2
_geom_bond_distance
_geom_bond_site_symmetry_2
_geom_bond_publ_flag
K1 K1 4.2228(9) 2_566 ?
K1 S1 3.3943(7) 1_455 ?
K1 O1 2.7317(13) . ?
K1 O2 2.6968(15) . ?
K1 O3 2.6898(14) 2_666 ?
K1 O3 2.7632(15) 1_455 ?
K1 O4 2.6940(15) 2_566 ?
K1 N1 2.9202(17) 1_455 ?
S1 O3 1.4579(14) . ?
S1 O4 1.4519(15) . ?
S1 N1 1.5107(16) . ?
S1 C7 1.837(2) . ?
F1 C7 1.330(2) . ?
F2 C7 1.337(2) . ?
F3 C7 1.339(2) . ?
O1 C3 1.432(2) . ?
O1 C4 1.419(2) . ?
O2 C5 1.418(3) . ?
O2 C6 1.422(3) . ?
N1 C1 1.488(2) . ?
C1 C2 1.520(3) . ?
C2 C3 1.509(3) . ?
C4 C5 1.502(3) . ?

loop_
_twin_individual_id
_twin_individual_mass_fraction_refined
1 0.5950(9)
2 0.4050(9)
